data_7243016
loop_
_publ_author_name
'Juneja, Navkiran'
'Zahid, Ethan'
'Unruh, Daniel K.'
'Hutchins, Kristin M.'

_publ_section_title
;
 Solid-state behaviors of imines: colossal biaxial positive thermal
 expansion, motion capability, and phase transitions
;
_journal_issue 25
_journal_name_full CrystEngComm
_journal_page_first 4439
_journal_page_last 4443
_journal_paper_doi 10.1039/D1CE00706H
_journal_volume 23
_journal_year 2021
_chemical_formula_moiety 'C12 H11 N3'
_chemical_formula_sum 'C12 H11 N3'
_chemical_formula_weight 197.24
_space_group_crystal_system orthorhombic
_space_group_IT_number 19
_space_group_name_Hall 'P 2ac 2ab'
_space_group_name_H-M_alt 'P 21 21 21'
_atom_sites_solution_hydrogens mixed
_audit_creation_date 2021-02-04
_audit_creation_method
;
Olex2 1.3-ac4
(compiled 2020.03.28 svn.rd84adfe8 for Rigaku Oxford Diffraction, GUI svn.r6032)
;
_audit_update_record
;
2021-05-28 deposited with the CCDC.	2021-06-07 downloaded from the CCDC.
;
_cell_angle_alpha 90
_cell_angle_beta 90
_cell_angle_gamma 90
_cell_formula_units_Z 4
_cell_length_a 5.84449(8)
_cell_length_b 7.34651(10)
_cell_length_c 23.4842(3)
_cell_measurement_reflns_used 7642
_cell_measurement_temperature 210(2)
_cell_measurement_theta_max 76.887
_cell_measurement_theta_min 3.736
_cell_volume 1008.33(2)
_computing_cell_refinement 'CrysAlisPro 1.171.41.104a (Rigaku OD, 2021)'
_computing_data_collection 'CrysAlisPro 1.171.41.104a (Rigaku OD, 2021)'
_computing_data_reduction 'CrysAlisPro 1.171.41.104a (Rigaku OD, 2021)'
_computing_molecular_graphics 'Olex2 1.3-ac4 (Dolomanov et al., 2009)'
_computing_publication_material 'Olex2 1.3-ac4 (Dolomanov et al., 2009)'
_computing_structure_refinement 'XL  (Sheldrick, 2008)'
_computing_structure_solution 'SHELXT 2014/5 (Sheldrick, 2014)'
_diffrn_ambient_temperature 209.95
_diffrn_measured_fraction_theta_full 0.998
_diffrn_measured_fraction_theta_max 0.969
_diffrn_measurement_device_type 'Bruker APEX-II CCD'
_diffrn_measurement_method '\f and \w scans'
_diffrn_radiation_type CuK\a
_diffrn_radiation_wavelength 1.54178
_diffrn_reflns_av_R_equivalents 0.0268
_diffrn_reflns_av_unetI/netI 0.0170
_diffrn_reflns_Laue_measured_fraction_full 0.998
_diffrn_reflns_Laue_measured_fraction_max 0.969
_diffrn_reflns_limit_h_max 5
_diffrn_reflns_limit_h_min -7
_diffrn_reflns_limit_k_max 9
_diffrn_reflns_limit_k_min -8
_diffrn_reflns_limit_l_max 29
_diffrn_reflns_limit_l_min -28
_diffrn_reflns_number 9654
_diffrn_reflns_point_group_measured_fraction_full 0.996
_diffrn_reflns_point_group_measured_fraction_max 0.950
_diffrn_reflns_theta_full 67.679
_diffrn_reflns_theta_max 77.433
_diffrn_reflns_theta_min 3.764
_diffrn_standards_number 0
_exptl_absorpt_coefficient_mu 0.637
_exptl_absorpt_correction_type none
_exptl_crystal_colour 'clear colourless'
_exptl_crystal_colour_lustre clear
_exptl_crystal_colour_primary colourless
_exptl_crystal_density_diffrn 1.299
_exptl_crystal_description plate
_exptl_crystal_F_000 416
_exptl_crystal_size_max 0.174
_exptl_crystal_size_mid 0.112
_exptl_crystal_size_min 0.035
_refine_diff_density_max 0.136
_refine_diff_density_min -0.118
_refine_diff_density_rms 0.026
_refine_ls_abs_structure_details
;
 Flack x determined using 754 quotients [(I+)-(I-)]/[(I+)+(I-)]
 (Parsons, Flack and Wagner, Acta Cryst. B69 (2013) 249-259).
;
_refine_ls_abs_structure_Flack -0.30(18)
_refine_ls_extinction_coef 0.0065(8)
_refine_ls_extinction_expression Fc^*^=kFc[1+0.001xFc^2^\l^3^/sin(2\q)]^-1/4^
_refine_ls_extinction_method 'SHELXL-2018/3 (Sheldrick 2018)'
_refine_ls_goodness_of_fit_ref 1.055
_refine_ls_hydrogen_treatment mixed
_refine_ls_matrix_type full
_refine_ls_number_parameters 143
_refine_ls_number_reflns 2033
_refine_ls_number_restraints 0
_refine_ls_restrained_S_all 1.055
_refine_ls_R_factor_all 0.0281
_refine_ls_R_factor_gt 0.0269
_refine_ls_shift/su_max 0.000
_refine_ls_shift/su_mean 0.000
_refine_ls_structure_factor_coef Fsqd
_refine_ls_weighting_details 'w=1/[\s^2^(Fo^2^)+(0.0350P)^2^+0.1020P] where P=(Fo^2^+2Fc^2^)/3'
_refine_ls_weighting_scheme calc
_refine_ls_wR_factor_gt 0.0692
_refine_ls_wR_factor_ref 0.0700
_reflns_Friedel_coverage 0.637
_reflns_Friedel_fraction_full 0.993
_reflns_Friedel_fraction_max 0.921
_reflns_number_gt 1956
_reflns_number_total 2033
_reflns_threshold_expression 'I > 2\s(I)'
_cod_data_source_file d1ce00706h2.cif
_cod_data_source_block PI_210_a_CCDC1
_cod_depositor_comments 'Adding full bibliography for 7242993--7243020.cif.'
_cod_database_code 7243016
_shelx_shelxl_version_number 2018/3
_shelx_space_group_comment
;
The symmetry employed for this shelxl refinement is uniquely defined
by the following loop, which should always be used as a source of
symmetry information in preference to the above space-group names.
They are only intended as comments.
;
_shelx_estimated_absorpt_t_max 0.978
_shelx_estimated_absorpt_t_min 0.897
_olex2_refinement_description
;
1. Fixed Uiso
 At 1.2 times of:
  All C(H) groups, All N(H,H) groups
2.a Aromatic/amide H refined with riding coordinates:
 C2(H2), C3(H3), C5(H5), C6(H6), C7(H7), C9(H9), C10(H10), C11(H11), C12(H12)
;
_olex2_submission_special_instructions 'No special instructions were received'

loop_
_space_group_symop_operation_xyz
'x, y, z'
'-x+1/2, -y, z+1/2'
'-x, y+1/2, -z+1/2'
'x+1/2, -y+1/2, -z'

loop_
_atom_site_label
_atom_site_type_symbol
_atom_site_fract_x
_atom_site_fract_y
_atom_site_fract_z
_atom_site_U_iso_or_equiv
_atom_site_adp_type
_atom_site_occupancy
_atom_site_site_symmetry_order
_atom_site_calc_flag
_atom_site_refinement_flags_posn
_atom_site_refinement_flags_adp
_atom_site_refinement_flags_occupancy
_atom_site_disorder_assembly
_atom_site_disorder_group
N1 N 0.8191(3) 0.4657(2) 0.47771(6) 0.0476(4) Uani 1 1 d . . . . .
H1A H 0.936(4) 0.388(3) 0.4683(8) 0.057 Uiso 1 1 d . U . . .
H1B H 0.739(4) 0.518(3) 0.4500(9) 0.057 Uiso 1 1 d . U . . .
N2 N 0.4072(2) 0.39052(18) 0.69193(5) 0.0369(3) Uani 1 1 d . . . . .
N3 N -0.0362(2) 0.40335(18) 0.87725(5) 0.0380(3) Uani 1 1 d . . . . .
C1 C 0.7105(3) 0.4423(2) 0.52906(6) 0.0351(3) Uani 1 1 d . . . . .
C2 C 0.8064(3) 0.3363(2) 0.57237(6) 0.0372(3) Uani 1 1 d . . . . .
H2 H 0.943872 0.273368 0.565750 0.045 Uiso 1 1 calc R U . . .
C3 C 0.7005(3) 0.3235(2) 0.62485(6) 0.0356(3) Uani 1 1 d . . . . .
H3 H 0.769370 0.253520 0.653646 0.043 Uiso 1 1 calc R U . . .
C4 C 0.4940(3) 0.4116(2) 0.63617(6) 0.0333(3) Uani 1 1 d . . . . .
C5 C 0.3948(3) 0.5139(2) 0.59227(6) 0.0365(3) Uani 1 1 d . . . . .
H5 H 0.254261 0.572765 0.598505 0.044 Uiso 1 1 calc R U . . .
C6 C 0.5010(3) 0.5293(2) 0.53992(6) 0.0372(3) Uani 1 1 d . . . . .
H6 H 0.431868 0.599081 0.511122 0.045 Uiso 1 1 calc R U . . .
C7 C 0.2125(3) 0.4515(2) 0.70653(6) 0.0367(3) Uani 1 1 d . . . . .
H7 H 0.120929 0.511102 0.679427 0.044 Uiso 1 1 calc R U . . .
C8 C 0.1280(3) 0.4303(2) 0.76511(6) 0.0337(3) Uani 1 1 d . . . . .
C9 C 0.2601(3) 0.3527(2) 0.80826(6) 0.0362(3) Uani 1 1 d . . . . .
H9 H 0.407420 0.308077 0.800316 0.043 Uiso 1 1 calc R U . . .
C10 C 0.1725(3) 0.3422(2) 0.86266(6) 0.0393(4) Uani 1 1 d . . . . .
H10 H 0.263771 0.289341 0.891159 0.047 Uiso 1 1 calc R U . . .
C11 C -0.1622(3) 0.4743(2) 0.83543(7) 0.0378(3) Uani 1 1 d . . . . .
H11 H -0.309125 0.517496 0.844530 0.045 Uiso 1 1 calc R U . . .
C12 C -0.0901(3) 0.4884(2) 0.77952(6) 0.0371(3) Uani 1 1 d . . . . .
H12 H -0.187907 0.536848 0.751590 0.045 Uiso 1 1 calc R U . . .

loop_
_atom_site_aniso_label
_atom_site_aniso_U_11
_atom_site_aniso_U_22
_atom_site_aniso_U_33
_atom_site_aniso_U_23
_atom_site_aniso_U_13
_atom_site_aniso_U_12
N1 0.0503(8) 0.0581(9) 0.0346(7) 0.0044(7) 0.0055(6) 0.0100(8)
N2 0.0390(7) 0.0371(6) 0.0346(7) -0.0007(5) 0.0004(5) -0.0007(6)
N3 0.0404(7) 0.0382(7) 0.0353(6) -0.0006(5) 0.0005(5) -0.0027(6)
C1 0.0396(8) 0.0335(7) 0.0323(7) -0.0037(6) -0.0019(6) -0.0030(7)
C2 0.0337(7) 0.0386(8) 0.0392(8) -0.0015(6) 0.0000(6) 0.0047(7)
C3 0.0370(8) 0.0344(7) 0.0353(7) 0.0024(6) -0.0044(6) 0.0025(6)
C4 0.0356(7) 0.0313(7) 0.0331(7) -0.0018(6) -0.0008(6) -0.0020(6)
C5 0.0359(7) 0.0361(7) 0.0376(8) -0.0025(6) -0.0019(6) 0.0043(7)
C6 0.0417(8) 0.0363(8) 0.0336(7) 0.0014(6) -0.0048(6) 0.0030(7)
C7 0.0382(8) 0.0376(8) 0.0344(7) 0.0007(6) -0.0035(6) -0.0004(7)
C8 0.0375(8) 0.0293(7) 0.0342(7) -0.0027(6) -0.0021(6) -0.0037(6)
C9 0.0335(8) 0.0371(8) 0.0381(8) -0.0025(6) -0.0021(6) 0.0032(6)
C10 0.0419(8) 0.0398(8) 0.0363(8) 0.0010(6) -0.0065(6) 0.0037(7)
C11 0.0335(7) 0.0376(8) 0.0423(8) -0.0017(6) 0.0009(6) 0.0011(7)
C12 0.0369(8) 0.0370(8) 0.0374(8) 0.0024(6) -0.0043(6) 0.0021(7)

loop_
_atom_type_symbol
_atom_type_description
_atom_type_scat_dispersion_real
_atom_type_scat_dispersion_imag
_atom_type_scat_source
C C 0.0181 0.0091 'International Tables Vol C Tables 4.2.6.8 and 6.1.1.4'
H H 0.0000 0.0000 'International Tables Vol C Tables 4.2.6.8 and 6.1.1.4'
N N 0.0311 0.0180 'International Tables Vol C Tables 4.2.6.8 and 6.1.1.4'

loop_
_exptl_crystal_face_index_h
_exptl_crystal_face_index_k
_exptl_crystal_face_index_l
_exptl_crystal_face_perp_dist
-2.72 3.31 0.99 0.0741
-1.48 -1.48 13.20 0.0499
-0.96 1.27 -14.16 0.0373
3.74 -0.71 -1.06 0.0703
-0.03 0.12 15.23 0.0188
0.86 4.64 0.13 0.0580
-0.35 -2.45 12.99 0.0415
0.16 -0.23 -15.20 0.0132
-2.11 -2.09 -10.77 0.0514
-2.61 -3.46 0.43 0.0664
-0.72 -4.68 -0.17 0.0528

loop_
_geom_angle_atom_site_label_1
_geom_angle_atom_site_label_2
_geom_angle_atom_site_label_3
_geom_angle
_geom_angle_site_symmetry_1
_geom_angle_site_symmetry_3
_geom_angle_publ_flag
H1A N1 H1B 119.0(18) . . ?
C1 N1 H1A 118.5(13) . . ?
C1 N1 H1B 117.0(13) . . ?
C7 N2 C4 122.23(13) . . ?
C11 N3 C10 116.37(13) . . ?
N1 C1 C2 121.52(15) . . ?
N1 C1 C6 120.37(14) . . ?
C2 C1 C6 118.08(14) . . ?
C1 C2 H2 119.8 . . ?
C3 C2 C1 120.46(14) . . ?
C3 C2 H2 119.8 . . ?
C2 C3 H3 119.1 . . ?
C2 C3 C4 121.71(14) . . ?
C4 C3 H3 119.1 . . ?
C3 C4 N2 115.87(13) . . ?
C3 C4 C5 117.80(13) . . ?
C5 C4 N2 126.32(13) . . ?
C4 C5 H5 119.6 . . ?
C6 C5 C4 120.86(13) . . ?
C6 C5 H5 119.6 . . ?
C1 C6 H6 119.5 . . ?
C5 C6 C1 121.06(14) . . ?
C5 C6 H6 119.5 . . ?
N2 C7 H7 119.5 . . ?
N2 C7 C8 121.09(14) . . ?
C8 C7 H7 119.5 . . ?
C9 C8 C7 122.48(14) . . ?
C12 C8 C7 120.31(14) . . ?
C12 C8 C9 117.20(13) . . ?
C8 C9 H9 120.3 . . ?
C10 C9 C8 119.36(14) . . ?
C10 C9 H9 120.3 . . ?
N3 C10 C9 123.69(14) . . ?
N3 C10 H10 118.2 . . ?
C9 C10 H10 118.2 . . ?
N3 C11 H11 118.0 . . ?
N3 C11 C12 124.06(14) . . ?
C12 C11 H11 118.0 . . ?
C8 C12 H12 120.4 . . ?
C11 C12 C8 119.27(14) . . ?
C11 C12 H12 120.4 . . ?

loop_
_geom_bond_atom_site_label_1
_geom_bond_atom_site_label_2
_geom_bond_distance
_geom_bond_site_symmetry_2
_geom_bond_publ_flag
N1 H1A 0.92(2) . ?
N1 H1B 0.89(2) . ?
N1 C1 1.3736(19) . ?
N2 C4 1.4129(19) . ?
N2 C7 1.270(2) . ?
N3 C10 1.344(2) . ?
N3 C11 1.3337(19) . ?
C1 C2 1.398(2) . ?
C1 C6 1.404(2) . ?
C2 H2 0.9400 . ?
C2 C3 1.382(2) . ?
C3 H3 0.9400 . ?
C3 C4 1.395(2) . ?
C4 C5 1.401(2) . ?
C5 H5 0.9400 . ?
C5 C6 1.381(2) . ?
C6 H6 0.9400 . ?
C7 H7 0.9400 . ?
C7 C8 1.470(2) . ?
C8 C9 1.396(2) . ?
C8 C12 1.386(2) . ?
C9 H9 0.9400 . ?
C9 C10 1.379(2) . ?
C10 H10 0.9400 . ?
C11 H11 0.9400 . ?
C11 C12 1.383(2) . ?
C12 H12 0.9400 . ?

loop_
_geom_hbond_atom_site_label_D
_geom_hbond_atom_site_label_H
_geom_hbond_atom_site_label_A
_geom_hbond_distance_DH
_geom_hbond_distance_HA
_geom_hbond_distance_DA
_geom_hbond_angle_DHA
_geom_hbond_site_symmetry_A
_geom_hbond_publ_flag
N1 H1B N3 0.89(2) 2.16(2) 3.037(2) 170.0(19) 2_564 yes

loop_
_geom_torsion_atom_site_label_1
_geom_torsion_atom_site_label_2
_geom_torsion_atom_site_label_3
_geom_torsion_atom_site_label_4
_geom_torsion
_geom_torsion_site_symmetry_1
_geom_torsion_site_symmetry_2
_geom_torsion_site_symmetry_3
_geom_torsion_site_symmetry_4
_geom_torsion_publ_flag
N1 C1 C2 C3 176.18(15) . . . . ?
N1 C1 C6 C5 -177.00(15) . . . . ?
N2 C4 C5 C6 177.67(14) . . . . ?
N2 C7 C8 C9 3.8(2) . . . . ?
N2 C7 C8 C12 -176.34(14) . . . . ?
N3 C11 C12 C8 -1.7(2) . . . . ?
C1 C2 C3 C4 1.3(2) . . . . ?
C2 C1 C6 C5 1.3(2) . . . . ?
C2 C3 C4 N2 -178.59(14) . . . . ?
C2 C3 C4 C5 0.4(2) . . . . ?
C3 C4 C5 C6 -1.2(2) . . . . ?
C4 N2 C7 C8 -178.96(13) . . . . ?
C4 C5 C6 C1 0.3(2) . . . . ?
C6 C1 C2 C3 -2.1(2) . . . . ?
C7 N2 C4 C3 -174.33(14) . . . . ?
C7 N2 C4 C5 6.8(2) . . . . ?
C7 C8 C9 C10 178.01(14) . . . . ?
C7 C8 C12 C11 -177.19(14) . . . . ?
C8 C9 C10 N3 -0.1(2) . . . . ?
C9 C8 C12 C11 2.7(2) . . . . ?
C10 N3 C11 C12 -0.3(2) . . . . ?
C11 N3 C10 C9 1.2(2) . . . . ?
C12 C8 C9 C10 -1.8(2) . . . . ?
